data_1557963
loop_
_publ_author_name
'Carbone, C.'
'Basso, R.'
'Cabella, R.'
'Martinelli, A.'
'Grice, J.D.'
'Lucchetti, G.'

_publ_section_title
;
 Mcalpineite from the Gambatesa mine, Italy, and redefinition of the
 species
;
_journal_name_full 'American Mineralogist'
_journal_page_first 1899
_journal_page_last 1905
_journal_paper_doi 10.2138/am.2013.4525
_journal_volume 98
_journal_year 2013
_chemical_formula_sum 'Cu3 O6 Te'
_chemical_name_common Cu3TeO6
_chemical_name_mineral mcalpineite
_space_group_IT_number 206
_space_group_name_Hall '-I 2b 2c 3'
_space_group_name_H-M_alt 'I a -3'
_cell_angle_alpha 90
_cell_angle_beta 90
_cell_angle_gamma 90
_cell_formula_units_Z 8
_cell_length_a 9.5393(1)
_cell_length_b 9.5393(1)
_cell_length_c 9.5393(1)
_cell_volume 868.060(16)
_diffrn_ambient_pressure 100
_diffrn_ambient_temperature 298
_cod_data_source_file mcalpineite.cif
_cod_data_source_block mcalpineite
_cod_original_formula_sum 'Cu3 Te O6'
_cod_database_code 1557963

loop_
_space_group_symop_id
_space_group_symop_operation_xyz
1 x,y,z
2 -x,-y,-z
3 -x+1/2,-y,z+1/2
4 x+1/2,y,-z+1/2
5 -x,y+1/2,-z+1/2
6 x,-y+1/2,z+1/2
7 x+1/2,-y+1/2,-z
8 -x+1/2,y+1/2,z
9 z,x,y
10 -z,-x,-y
11 z+1/2,-x+1/2,-y
12 -z+1/2,x+1/2,y
13 -z+1/2,-x,y+1/2
14 z+1/2,x,-y+1/2
15 -z,x+1/2,-y+1/2
16 z,-x+1/2,y+1/2
17 y,z,x
18 -y,-z,-x
19 -y,z+1/2,-x+1/2
20 y,-z+1/2,x+1/2
21 y+1/2,-z+1/2,-x
22 -y+1/2,z+1/2,x
23 -y+1/2,-z,x+1/2
24 y+1/2,z,-x+1/2
25 x+1/2,y+1/2,z+1/2
26 -x+1/2,-y+1/2,-z+1/2
27 -x,-y+1/2,z
28 x,y+1/2,-z
29 -x+1/2,y,-z
30 x+1/2,-y,z
31 x,-y,-z+1/2
32 -x,y,z+1/2
33 z+1/2,x+1/2,y+1/2
34 -z+1/2,-x+1/2,-y+1/2
35 z,-x,-y+1/2
36 -z,x,y+1/2
37 -z,-x+1/2,y
38 z,x+1/2,-y
39 -z+1/2,x,-y
40 z+1/2,-x,y
41 y+1/2,z+1/2,x+1/2
42 -y+1/2,-z+1/2,-x+1/2
43 -y+1/2,z,-x
44 y+1/2,-z,x
45 y,-z,-x+1/2
46 -y,z,x+1/2
47 -y,-z+1/2,x
48 y,z+1/2,-x

loop_
_atom_site_label
_atom_site_occupancy
_atom_site_fract_x
_atom_site_fract_y
_atom_site_fract_z
_atom_site_adp_type
_atom_site_B_iso_or_equiv
_atom_site_type_symbol
Te 1.0 0.250000 0.250000 0.250000 Biso 1.000000 Te
Cu 1.0 0.96840(10) 0.000000 0.250000 Biso 1.000000 Cu
O 1.0 0.3666(4) 0.1750(4) 0.3953(4) Biso 1.000000 O
